data_4087535
loop_
_publ_author_name
'Song, Li-Cheng'
'Tan, Hao'
'Zhu, An-Guo'
'Hu, Yuan-Yuan'
'Chen, Hao'

_publ_section_title
;
 Palladium-Catalyzed Reactions of [Et3NH]+Salts of
 [(\m-RS)(\m-CO)Fe2(CO)6]&#x2212;Anions with Iodo-Aromatic Compounds To
 Give the Corresponding Butterfly \m-Acyl Fe/S Cluster Complexes
;
_journal_issue 9
_journal_name_full Organometallics
_journal_page_first 1730
_journal_paper_doi 10.1021/acs.organomet.5b00228
_journal_volume 34
_journal_year 2015
_chemical_formula_sum 'C16 H23 Fe2 N O7 S'
_chemical_formula_weight 485.11
_space_group_IT_number 14
_space_group_name_Hall '-P 2yn'
_space_group_name_H-M_alt 'P 1 21/n 1'
_symmetry_cell_setting monoclinic
_symmetry_space_group_name_H-M 'P 1 21/n 1'
_atom_sites_solution_hydrogens geom
_atom_sites_solution_primary direct
_atom_sites_solution_secondary difmap
_audit_creation_method SHELXL-97
_cell_angle_alpha 90.00
_cell_angle_beta 95.474(9)
_cell_angle_gamma 90.00
_cell_formula_units_Z 4
_cell_length_a 13.376(8)
_cell_length_b 11.910(7)
_cell_length_c 13.538(9)
_cell_measurement_reflns_used 5802
_cell_measurement_temperature 113(2)
_cell_measurement_theta_max 28.0
_cell_measurement_theta_min 1.5
_cell_volume 2147(2)
_computing_cell_refinement CrystalClear
_computing_data_collection CrystalClear
_computing_data_reduction CrystalClear
_computing_molecular_graphics 'Bruker SHELXTL'
_computing_publication_material 'CrystalStructure 3.8'
_computing_structure_refinement 'SHELXL-97 (Sheldrick, 1997)'
_computing_structure_solution 'SHELXS-97 (Sheldrick, 1990)'
_diffrn_ambient_temperature 113(2)
_diffrn_detector_area_resol_mean 14.22
_diffrn_measured_fraction_theta_full 0.998
_diffrn_measured_fraction_theta_max 0.998
_diffrn_measurement_device_type 'Rigaku Saturn724 CCD'
_diffrn_measurement_method '\w and \f scans'
_diffrn_radiation_monochromator multilayer
_diffrn_radiation_source 'rotating anode'
_diffrn_radiation_type MoK\a
_diffrn_radiation_wavelength 0.71073
_diffrn_reflns_av_R_equivalents 0.0492
_diffrn_reflns_av_sigmaI/netI 0.0514
_diffrn_reflns_limit_h_max 17
_diffrn_reflns_limit_h_min -17
_diffrn_reflns_limit_k_max 15
_diffrn_reflns_limit_k_min -15
_diffrn_reflns_limit_l_max 17
_diffrn_reflns_limit_l_min -17
_diffrn_reflns_number 21122
_diffrn_reflns_theta_full 27.91
_diffrn_reflns_theta_max 27.91
_diffrn_reflns_theta_min 2.04
_diffrn_standards_decay_% 0
_diffrn_standards_interval_count 0
_diffrn_standards_interval_time 0
_diffrn_standards_number 0
_exptl_absorpt_coefficient_mu 1.482
_exptl_absorpt_correction_T_max 0.8422
_exptl_absorpt_correction_T_min 0.7559
_exptl_absorpt_correction_type multi-scan
_exptl_absorpt_process_details CrystalClear
_exptl_crystal_colour Colorless
_exptl_crystal_density_diffrn 1.501
_exptl_crystal_density_method 'not measured'
_exptl_crystal_description Prism
_exptl_crystal_F_000 1000
_exptl_crystal_size_max 0.20
_exptl_crystal_size_mid 0.18
_exptl_crystal_size_min 0.12
_refine_diff_density_max 1.045
_refine_diff_density_min -0.827
_refine_diff_density_rms 0.149
_refine_ls_extinction_method none
_refine_ls_goodness_of_fit_ref 1.105
_refine_ls_hydrogen_treatment mixed
_refine_ls_matrix_type full
_refine_ls_number_parameters 253
_refine_ls_number_reflns 5126
_refine_ls_number_restraints 1
_refine_ls_restrained_S_all 1.105
_refine_ls_R_factor_all 0.0717
_refine_ls_R_factor_gt 0.0591
_refine_ls_shift/su_max 0.000
_refine_ls_shift/su_mean 0.000
_refine_ls_structure_factor_coef Fsqd
_refine_ls_weighting_details 'calc w=1/[\s^2^(Fo^2^)+(0.0209P)^2^+25.6409P] where P=(Fo^2^+2Fc^2^)/3'
_refine_ls_weighting_scheme calc
_refine_ls_wR_factor_gt 0.1720
_refine_ls_wR_factor_ref 0.1768
_reflns_number_gt 4020
_reflns_number_total 5126
_reflns_threshold_expression >2sigma(I)
_cod_data_source_file om5b00228_si_001.cif
_cod_data_source_block A[Et3NH](R=i-Pr)
_cod_depositor_comments
;
The following automatic conversions were performed:

data item '_exptl_absorpt_correction_type' value 'MULTI-SCAN' was
changed to 'multi-scan' in accordance with the
/home/saulius/struct/COD-crude-data/automatic-downloads/DataCite-retrospective/ACS/depositions/lib/dictionaries/cif_core.dic
dictionary named 'cif_core.dic' version 2.4.2 last updated on
2011-04-26.

data item '_symmetry_cell_setting' value 'Monoclinic' was changed to
'monoclinic' in accordance with the
/home/saulius/struct/COD-crude-data/automatic-downloads/DataCite-retrospective/ACS/depositions/lib/dictionaries/cif_core.dic
dictionary named 'cif_core.dic' version 2.4.2 last updated on
2011-04-26.

Automatic conversion script
Id: cif_fix_values 6909 2019-04-08 15:41:33Z antanas 
;
_cod_original_sg_symbol_H-M P2(1)/n
_cod_database_code 4087535

loop_
_symmetry_equiv_pos_as_xyz
'x, y, z'
'-x+1/2, y+1/2, -z+1/2'
'-x, -y, -z'
'x-1/2, -y-1/2, z-1/2'

loop_
_atom_site_label
_atom_site_type_symbol
_atom_site_fract_x
_atom_site_fract_y
_atom_site_fract_z
_atom_site_U_iso_or_equiv
_atom_site_adp_type
_atom_site_occupancy
_atom_site_symmetry_multiplicity
_atom_site_calc_flag
_atom_site_refinement_flags
Fe1 Fe 0.49767(6) 0.12617(7) 0.14565(6) 0.0188(2) Uani 1 1 d .
Fe2 Fe 0.47797(6) 0.16972(7) 0.32552(6) 0.0183(2) Uani 1 1 d .
S1 S 0.42100(10) 0.28094(12) 0.19798(11) 0.0200(3) Uani 1 1 d .
O1 O 0.3070(3) 0.0146(4) 0.0712(3) 0.0336(11) Uani 1 1 d .
O2 O 0.5671(4) 0.2232(4) -0.0340(4) 0.0370(12) Uani 1 1 d .
O3 O 0.6182(4) -0.0782(4) 0.1542(4) 0.0347(11) Uani 1 1 d .
O4 O 0.6826(3) 0.1932(4) 0.2692(3) 0.0251(9) Uani 1 1 d .
O5 O 0.5733(4) -0.0304(5) 0.4139(4) 0.0495(15) Uani 1 1 d .
O6 O 0.5447(4) 0.3392(4) 0.4732(4) 0.0386(12) Uani 1 1 d .
O8 O 0.2769(3) 0.1082(4) 0.3836(4) 0.0312(10) Uani 1 1 d .
N1 N 0.8566(4) 0.0858(4) 0.2213(4) 0.0215(10) Uani 1 1 d D
C1 C 0.3804(5) 0.0578(5) 0.1008(4) 0.0252(13) Uani 1 1 d .
C2 C 0.5400(5) 0.1855(5) 0.0384(4) 0.0254(13) Uani 1 1 d .
C3 C 0.5684(5) 0.0009(5) 0.1494(4) 0.0245(12) Uani 1 1 d .
C4 C 0.5936(4) 0.1765(5) 0.2517(4) 0.0217(12) Uani 1 1 d .
C5 C 0.5347(5) 0.0486(6) 0.3815(5) 0.0291(14) Uani 1 1 d .
C6 C 0.5174(4) 0.2731(5) 0.4159(4) 0.0246(12) Uani 1 1 d .
C7 C 0.3535(5) 0.1314(5) 0.3567(4) 0.0239(12) Uani 1 1 d .
C8 C 0.2841(4) 0.2809(5) 0.1697(5) 0.0249(12) Uani 1 1 d .
H8 H 0.2577 0.2031 0.1773 0.030 Uiso 1 1 calc R
C9 C 0.2601(5) 0.3195(7) 0.0631(5) 0.0383(17) Uani 1 1 d .
H9A H 0.1871 0.3244 0.0479 0.057 Uiso 1 1 calc R
H9B H 0.2875 0.2655 0.0182 0.057 Uiso 1 1 calc R
H9C H 0.2902 0.3935 0.0545 0.057 Uiso 1 1 calc R
C10 C 0.2393(5) 0.3584(6) 0.2426(5) 0.0315(14) Uani 1 1 d .
H10A H 0.2714 0.4323 0.2412 0.047 Uiso 1 1 calc R
H10B H 0.2505 0.3268 0.3096 0.047 Uiso 1 1 calc R
H10C H 0.1670 0.3662 0.2241 0.047 Uiso 1 1 calc R
C11 C 0.8506(5) 0.0792(6) 0.1108(5) 0.0279(13) Uani 1 1 d .
H11A H 0.8005 0.0215 0.0874 0.034 Uiso 1 1 calc R
H11B H 0.9166 0.0552 0.0906 0.034 Uiso 1 1 calc R
C12 C 0.8218(5) 0.1897(6) 0.0616(5) 0.0374(17) Uani 1 1 d .
H12A H 0.7596 0.2172 0.0860 0.056 Uiso 1 1 calc R
H12B H 0.8113 0.1791 -0.0104 0.056 Uiso 1 1 calc R
H12C H 0.8756 0.2444 0.0773 0.056 Uiso 1 1 calc R
C13 C 0.9378(5) 0.1616(6) 0.2659(5) 0.0305(14) Uani 1 1 d .
H13A H 0.9308 0.1695 0.3377 0.037 Uiso 1 1 calc R
H13B H 0.9285 0.2369 0.2355 0.037 Uiso 1 1 calc R
C14 C 1.0419(5) 0.1216(7) 0.2529(6) 0.0395(17) Uani 1 1 d .
H14A H 1.0483 0.0424 0.2720 0.059 Uiso 1 1 calc R
H14B H 1.0906 0.1663 0.2949 0.059 Uiso 1 1 calc R
H14C H 1.0550 0.1300 0.1833 0.059 Uiso 1 1 calc R
C15 C 0.8610(5) -0.0307(5) 0.2647(5) 0.0285(14) Uani 1 1 d .
H15A H 0.9250 -0.0666 0.2509 0.034 Uiso 1 1 calc R
H15B H 0.8053 -0.0760 0.2319 0.034 Uiso 1 1 calc R
C16 C 0.8536(6) -0.0303(7) 0.3755(6) 0.0450(19) Uani 1 1 d .
H16A H 0.9149 0.0023 0.4093 0.067 Uiso 1 1 calc R
H16B H 0.8458 -0.1075 0.3986 0.067 Uiso 1 1 calc R
H16C H 0.7954 0.0144 0.3904 0.067 Uiso 1 1 calc R
H1 H 0.802(3) 0.120(5) 0.241(5) 0.029(19) Uiso 1 1 d D

loop_
_atom_site_aniso_label
_atom_site_aniso_U_11
_atom_site_aniso_U_22
_atom_site_aniso_U_33
_atom_site_aniso_U_23
_atom_site_aniso_U_13
_atom_site_aniso_U_12
Fe1 0.0217(4) 0.0193(4) 0.0154(4) -0.0010(3) 0.0018(3) -0.0020(3)
Fe2 0.0180(4) 0.0199(4) 0.0169(4) 0.0006(3) 0.0016(3) 0.0004(3)
S1 0.0185(6) 0.0188(7) 0.0223(7) 0.0011(5) -0.0003(5) -0.0001(5)
O1 0.033(2) 0.035(3) 0.032(3) -0.006(2) -0.003(2) -0.011(2)
O2 0.043(3) 0.041(3) 0.029(2) 0.008(2) 0.012(2) -0.010(2)
O3 0.038(3) 0.024(2) 0.041(3) -0.002(2) -0.003(2) 0.007(2)
O4 0.0149(18) 0.027(2) 0.034(2) -0.0049(19) 0.0037(16) 0.0004(16)
O5 0.055(3) 0.052(3) 0.044(3) 0.020(3) 0.016(3) 0.030(3)
O6 0.041(3) 0.041(3) 0.034(3) -0.014(2) 0.005(2) -0.010(2)
O8 0.024(2) 0.028(2) 0.043(3) -0.002(2) 0.0104(19) -0.0040(18)
N1 0.017(2) 0.021(3) 0.025(3) 0.000(2) 0.0012(19) 0.0016(19)
C1 0.030(3) 0.023(3) 0.023(3) -0.004(2) 0.006(2) 0.000(3)
C2 0.026(3) 0.029(3) 0.021(3) -0.002(3) -0.004(2) 0.001(2)
C3 0.026(3) 0.025(3) 0.021(3) -0.003(2) 0.000(2) -0.007(2)
C4 0.030(3) 0.014(3) 0.021(3) -0.001(2) 0.003(2) 0.003(2)
C5 0.030(3) 0.030(4) 0.029(3) 0.008(3) 0.010(3) 0.003(3)
C6 0.023(3) 0.028(3) 0.023(3) 0.001(3) 0.001(2) 0.001(2)
C7 0.028(3) 0.018(3) 0.025(3) -0.003(2) 0.001(2) 0.002(2)
C8 0.018(3) 0.025(3) 0.030(3) 0.002(3) -0.004(2) -0.001(2)
C9 0.033(4) 0.042(4) 0.037(4) 0.007(3) -0.010(3) 0.002(3)
C10 0.022(3) 0.028(3) 0.045(4) 0.002(3) 0.004(3) 0.005(3)
C11 0.027(3) 0.034(4) 0.022(3) -0.002(3) 0.000(2) -0.004(3)
C12 0.031(3) 0.045(4) 0.037(4) 0.017(3) 0.009(3) 0.005(3)
C13 0.028(3) 0.031(3) 0.032(3) -0.008(3) -0.004(3) -0.003(3)
C14 0.024(3) 0.050(5) 0.043(4) -0.010(4) -0.005(3) -0.005(3)
C15 0.027(3) 0.023(3) 0.036(4) 0.006(3) 0.003(3) 0.001(2)
C16 0.049(4) 0.050(5) 0.036(4) 0.013(4) 0.007(3) 0.013(4)

loop_
_atom_type_symbol
_atom_type_description
_atom_type_scat_dispersion_real
_atom_type_scat_dispersion_imag
_atom_type_scat_source
C C 0.0033 0.0016 'International Tables Vol C Tables 4.2.6.8 and 6.1.1.4'
H H 0.0000 0.0000 'International Tables Vol C Tables 4.2.6.8 and 6.1.1.4'
N N 0.0061 0.0033 'International Tables Vol C Tables 4.2.6.8 and 6.1.1.4'
O O 0.0106 0.0060 'International Tables Vol C Tables 4.2.6.8 and 6.1.1.4'
S S 0.1246 0.1234 'International Tables Vol C Tables 4.2.6.8 and 6.1.1.4'
Fe Fe 0.3463 0.8444 'International Tables Vol C Tables 4.2.6.8 and 6.1.1.4'

loop_
_geom_angle_atom_site_label_1
_geom_angle_atom_site_label_2
_geom_angle_atom_site_label_3
_geom_angle
C2 Fe1 C3 98.6(3)
C2 Fe1 C1 103.9(3)
C3 Fe1 C1 94.3(3)
C2 Fe1 C4 104.3(3)
C3 Fe1 C4 85.7(3)
C1 Fe1 C4 151.5(3)
C2 Fe1 S1 97.0(2)
C3 Fe1 S1 160.1(2)
C1 Fe1 S1 93.8(2)
C4 Fe1 S1 78.58(18)
C2 Fe1 Fe2 141.7(2)
C3 Fe1 Fe2 104.5(2)
C1 Fe1 Fe2 104.34(19)
C4 Fe1 Fe2 48.82(18)
S1 Fe1 Fe2 55.78(4)
C5 Fe2 C6 100.5(3)
C5 Fe2 C7 93.5(3)
C6 Fe2 C7 103.4(3)
C5 Fe2 C4 85.6(3)
C6 Fe2 C4 97.3(3)
C7 Fe2 C4 159.0(3)
C5 Fe2 S1 155.5(2)
C6 Fe2 S1 100.2(2)
C7 Fe2 S1 94.3(2)
C4 Fe2 S1 78.86(18)
C5 Fe2 Fe1 99.5(2)
C6 Fe2 Fe1 138.8(2)
C7 Fe2 Fe1 110.79(19)
C4 Fe2 Fe1 49.06(18)
S1 Fe2 Fe1 55.98(6)
C8 S1 Fe2 114.7(2)
C8 S1 Fe1 114.1(2)
Fe2 S1 Fe1 68.24(6)
C11 N1 C13 113.9(5)
C11 N1 C15 109.8(5)
C13 N1 C15 113.5(5)
C11 N1 H1 111(5)
C13 N1 H1 101(5)
C15 N1 H1 108(5)
O1 C1 Fe1 179.0(6)
O2 C2 Fe1 178.6(6)
O3 C3 Fe1 176.9(5)
O4 C4 Fe2 137.1(5)
O4 C4 Fe1 140.3(5)
Fe2 C4 Fe1 82.1(2)
O5 C5 Fe2 177.0(6)
O6 C6 Fe2 178.6(6)
O8 C7 Fe2 175.1(5)
C10 C8 C9 111.9(6)
C10 C8 S1 108.2(4)
C9 C8 S1 108.3(4)
C10 C8 H8 109.4
C9 C8 H8 109.4
S1 C8 H8 109.4
C8 C9 H9A 109.5
C8 C9 H9B 109.5
H9A C9 H9B 109.5
C8 C9 H9C 109.5
H9A C9 H9C 109.5
H9B C9 H9C 109.5
C8 C10 H10A 109.5
C8 C10 H10B 109.5
H10A C10 H10B 109.5
C8 C10 H10C 109.5
H10A C10 H10C 109.5
H10B C10 H10C 109.5
N1 C11 C12 112.5(6)
N1 C11 H11A 109.1
C12 C11 H11A 109.1
N1 C11 H11B 109.1
C12 C11 H11B 109.1
H11A C11 H11B 107.8
C11 C12 H12A 109.5
C11 C12 H12B 109.5
H12A C12 H12B 109.5
C11 C12 H12C 109.5
H12A C12 H12C 109.5
H12B C12 H12C 109.5
N1 C13 C14 114.1(6)
N1 C13 H13A 108.7
C14 C13 H13A 108.7
N1 C13 H13B 108.7
C14 C13 H13B 108.7
H13A C13 H13B 107.6
C13 C14 H14A 109.5
C13 C14 H14B 109.5
H14A C14 H14B 109.5
C13 C14 H14C 109.5
H14A C14 H14C 109.5
H14B C14 H14C 109.5
N1 C15 C16 112.4(6)
N1 C15 H15A 109.1
C16 C15 H15A 109.1
N1 C15 H15B 109.1
C16 C15 H15B 109.1
H15A C15 H15B 107.9
C15 C16 H16A 109.5
C15 C16 H16B 109.5
H16A C16 H16B 109.5
C15 C16 H16C 109.5
H16A C16 H16C 109.5
H16B C16 H16C 109.5

loop_
_geom_bond_atom_site_label_1
_geom_bond_atom_site_label_2
_geom_bond_distance
Fe1 C2 1.756(6)
Fe1 C3 1.765(7)
Fe1 C1 1.820(6)
Fe1 C4 1.928(6)
Fe1 S1 2.2562(19)
Fe1 Fe2 2.5280(19)
Fe2 C5 1.766(7)
Fe2 C6 1.780(6)
Fe2 C7 1.815(6)
Fe2 C4 1.921(6)
Fe2 S1 2.2508(19)
S1 C8 1.835(6)
O1 C1 1.146(7)
O2 C2 1.166(8)
O3 C3 1.152(8)
O4 C4 1.208(7)
O5 C5 1.141(8)
O6 C6 1.141(8)
O8 C7 1.153(7)
N1 C11 1.493(8)
N1 C13 1.495(8)
N1 C15 1.506(8)
N1 H1 0.900(10)
C8 C10 1.516(9)
C8 C9 1.520(9)
C8 H8 1.0000
C9 H9A 0.9800
C9 H9B 0.9800
C9 H9C 0.9800
C10 H10A 0.9800
C10 H10B 0.9800
C10 H10C 0.9800
C11 C12 1.508(9)
C11 H11A 0.9900
C11 H11B 0.9900
C12 H12A 0.9800
C12 H12B 0.9800
C12 H12C 0.9800
C13 C14 1.498(9)
C13 H13A 0.9900
C13 H13B 0.9900
C14 H14A 0.9800
C14 H14B 0.9800
C14 H14C 0.9800
C15 C16 1.513(10)
C15 H15A 0.9900
C15 H15B 0.9900
C16 H16A 0.9800
C16 H16B 0.9800
C16 H16C 0.9800

loop_
_geom_hbond_atom_site_label_D
_geom_hbond_atom_site_label_H
_geom_hbond_atom_site_label_A
_geom_hbond_distance_DH
_geom_hbond_distance_HA
_geom_hbond_distance_DA
_geom_hbond_angle_DHA
N1 H1 O4 0.900(10) 1.890(14) 2.786(6) 174(7)

loop_
_geom_torsion_atom_site_label_1
_geom_torsion_atom_site_label_2
_geom_torsion_atom_site_label_3
_geom_torsion_atom_site_label_4
_geom_torsion
C2 Fe1 Fe2 C5 -130.2(4)
C3 Fe1 Fe2 C5 -4.9(3)
C1 Fe1 Fe2 C5 93.5(3)
C4 Fe1 Fe2 C5 -75.6(3)
S1 Fe1 Fe2 C5 178.3(2)
C2 Fe1 Fe2 C6 -11.9(5)
C3 Fe1 Fe2 C6 113.4(4)
C1 Fe1 Fe2 C6 -148.2(4)
C4 Fe1 Fe2 C6 42.7(4)
S1 Fe1 Fe2 C6 -63.4(3)
C2 Fe1 Fe2 C7 132.4(4)
C3 Fe1 Fe2 C7 -102.3(3)
C1 Fe1 Fe2 C7 -3.9(3)
C4 Fe1 Fe2 C7 -173.0(3)
S1 Fe1 Fe2 C7 80.9(2)
C2 Fe1 Fe2 C4 -54.6(4)
C3 Fe1 Fe2 C4 70.7(3)
C1 Fe1 Fe2 C4 169.1(3)
S1 Fe1 Fe2 C4 -106.1(2)
C2 Fe1 Fe2 S1 51.5(3)
C3 Fe1 Fe2 S1 176.8(2)
C1 Fe1 Fe2 S1 -84.8(2)
C4 Fe1 Fe2 S1 106.1(2)
C5 Fe2 S1 C8 103.5(6)
C6 Fe2 S1 C8 -109.2(3)
C7 Fe2 S1 C8 -4.7(3)
C4 Fe2 S1 C8 155.2(3)
Fe1 Fe2 S1 C8 107.5(2)
C5 Fe2 S1 Fe1 -4.0(5)
C6 Fe2 S1 Fe1 143.3(2)
C7 Fe2 S1 Fe1 -112.22(19)
C4 Fe2 S1 Fe1 47.72(18)
C2 Fe1 S1 C8 100.9(3)
C3 Fe1 S1 C8 -117.4(6)
C1 Fe1 S1 C8 -3.6(3)
C4 Fe1 S1 C8 -155.9(3)
Fe2 Fe1 S1 C8 -108.3(2)
C2 Fe1 S1 Fe2 -150.8(2)
C3 Fe1 S1 Fe2 -9.1(6)
C1 Fe1 S1 Fe2 104.7(2)
C4 Fe1 S1 Fe2 -47.55(18)
C2 Fe1 C1 O1 27(35)
C3 Fe1 C1 O1 -73(35)
C4 Fe1 C1 O1 -162(35)
S1 Fe1 C1 O1 125(35)
Fe2 Fe1 C1 O1 -179(100)
C3 Fe1 C2 O2 69(25)
C1 Fe1 C2 O2 -28(25)
C4 Fe1 C2 O2 156(25)
S1 Fe1 C2 O2 -124(25)
Fe2 Fe1 C2 O2 -164(25)
C2 Fe1 C3 O3 86(11)
C1 Fe1 C3 O3 -170(11)
C4 Fe1 C3 O3 -18(11)
S1 Fe1 C3 O3 -56(11)
Fe2 Fe1 C3 O3 -64(11)
C5 Fe2 C4 O4 -66.7(7)
C6 Fe2 C4 O4 33.4(7)
C7 Fe2 C4 O4 -154.9(7)
S1 Fe2 C4 O4 132.4(7)
Fe1 Fe2 C4 O4 -173.4(8)
C5 Fe2 C4 Fe1 106.6(3)
C6 Fe2 C4 Fe1 -153.3(2)
C7 Fe2 C4 Fe1 18.4(8)
S1 Fe2 C4 Fe1 -54.27(14)
C2 Fe1 C4 O4 -38.5(8)
C3 Fe1 C4 O4 59.3(7)
C1 Fe1 C4 O4 150.3(7)
S1 Fe1 C4 O4 -132.9(7)
Fe2 Fe1 C4 O4 172.9(9)
C2 Fe1 C4 Fe2 148.6(2)
C3 Fe1 C4 Fe2 -113.6(3)
C1 Fe1 C4 Fe2 -22.6(6)
S1 Fe1 C4 Fe2 54.16(14)
C6 Fe2 C5 O5 -125(13)
C7 Fe2 C5 O5 131(13)
C4 Fe2 C5 O5 -28(13)
S1 Fe2 C5 O5 22(14)
Fe1 Fe2 C5 O5 19(13)
C5 Fe2 C6 O6 74(25)
C7 Fe2 C6 O6 170(25)
C4 Fe2 C6 O6 -13(25)
S1 Fe2 C6 O6 -93(25)
Fe1 Fe2 C6 O6 -44(25)
C5 Fe2 C7 O8 68(6)
C6 Fe2 C7 O8 -34(6)
C4 Fe2 C7 O8 154(6)
S1 Fe2 C7 O8 -136(6)
Fe1 Fe2 C7 O8 169(6)
Fe2 S1 C8 C10 80.3(5)
Fe1 S1 C8 C10 156.3(4)
Fe2 S1 C8 C9 -158.2(4)
Fe1 S1 C8 C9 -82.1(5)
C13 N1 C11 C12 -64.9(7)
C15 N1 C11 C12 166.5(5)
C11 N1 C13 C14 -66.1(8)
C15 N1 C13 C14 60.5(8)
C11 N1 C15 C16 -172.6(5)
C13 N1 C15 C16 58.7(7)
